data_4309606
loop_
_publ_author_name
'Yu-Bin Dong'
'Qiang Zhang'
'Le Wang'
'Jian-Ping Ma'
'Ru-Qi Huang'
'Da-Zhong Shen'
'De-Zhan Chen'

_publ_section_title
;
Organometallic Coordination Polymers Generated from Bent
Bis(acetylenylphenyl)oxadiazole Ligands and Ag(I) Salts
;
_journal_name_full 'Inorganic Chemistry'
_journal_page_first 6591
_journal_page_last 6608
_journal_paper_doi 10.1021/ic0508223
_journal_volume 44
_journal_year 2005
_chemical_formula_sum 'C18 H10 Ag Cl N2 O5'
_chemical_formula_weight 477.60
_chemical_name_systematic
; 
 ? 
;
_space_group_IT_number 14
_symmetry_cell_setting monoclinic
_symmetry_space_group_name_Hall '-P 2ybc'
_symmetry_space_group_name_H-M 'P 1 21/c 1'
_atom_sites_solution_hydrogens geom
_atom_sites_solution_primary direct
_atom_sites_solution_secondary difmap
_audit_creation_method SHELXL-97
_cell_angle_alpha 90.00
_cell_angle_beta 105.307(3)
_cell_angle_gamma 90.00
_cell_formula_units_Z 4
_cell_length_a 8.5153(16)
_cell_length_b 19.722(4)
_cell_length_c 10.320(2)
_cell_measurement_reflns_used 2395
_cell_measurement_temperature 298(2)
_cell_measurement_theta_max 22.984
_cell_measurement_theta_min 2.480
_cell_volume 1671.6(6)
_computing_cell_refinement 'Bruker SMART'
_computing_data_collection 'Bruker SMART'
_computing_data_reduction 'Bruker SAINT'
_computing_molecular_graphics 'Bruker SHELXTL'
_computing_publication_material 'Bruker SHELXTL'
_computing_structure_refinement 'SHELXL-97 (Sheldrick, 1997)'
_computing_structure_solution 'SHELXS-97 (Sheldrick, 1990)'
_diffrn_ambient_temperature 298(2)
_diffrn_measured_fraction_theta_full 0.998
_diffrn_measured_fraction_theta_max 0.998
_diffrn_measurement_device_type 'CCD area detector'
_diffrn_measurement_method 'phi and omega scans'
_diffrn_radiation_monochromator graphite
_diffrn_radiation_source 'fine-focus sealed tube'
_diffrn_radiation_type MoK\a
_diffrn_radiation_wavelength 0.71073
_diffrn_reflns_av_R_equivalents 0.0294
_diffrn_reflns_av_sigmaI/netI 0.0350
_diffrn_reflns_limit_h_max 9
_diffrn_reflns_limit_h_min -10
_diffrn_reflns_limit_k_max 23
_diffrn_reflns_limit_k_min -23
_diffrn_reflns_limit_l_max 12
_diffrn_reflns_limit_l_min -7
_diffrn_reflns_number 8540
_diffrn_reflns_theta_full 25.00
_diffrn_reflns_theta_max 25.00
_diffrn_reflns_theta_min 2.07
_exptl_absorpt_coefficient_mu 1.401
_exptl_absorpt_correction_T_max 0.9083
_exptl_absorpt_correction_T_min 0.7866
_exptl_absorpt_correction_type multi-scan
_exptl_absorpt_process_details sadabs
_exptl_crystal_colour COLOURLESS
_exptl_crystal_density_diffrn 1.898
_exptl_crystal_density_method 'not measured'
_exptl_crystal_description block
_exptl_crystal_F_000 944
_exptl_crystal_size_max 0.18
_exptl_crystal_size_mid 0.10
_exptl_crystal_size_min 0.07
_refine_diff_density_max 1.938
_refine_diff_density_min -1.519
_refine_diff_density_rms 0.098
_refine_ls_extinction_method none
_refine_ls_goodness_of_fit_ref 1.065
_refine_ls_hydrogen_treatment constr
_refine_ls_matrix_type full
_refine_ls_number_parameters 244
_refine_ls_number_reflns 2939
_refine_ls_number_restraints 0
_refine_ls_restrained_S_all 1.065
_refine_ls_R_factor_all 0.0854
_refine_ls_R_factor_gt 0.0728
_refine_ls_shift/su_max 0.000
_refine_ls_shift/su_mean 0.000
_refine_ls_structure_factor_coef Fsqd
_refine_ls_weighting_details 'calc w=1/[\s^2^(Fo^2^)+(0.0349P)^2^+11.1386P] where P=(Fo^2^+2Fc^2^)/3'
_refine_ls_weighting_scheme calc
_refine_ls_wR_factor_gt 0.1458
_refine_ls_wR_factor_ref 0.1528
_reflns_number_gt 2413
_reflns_number_total 2939
_reflns_threshold_expression >2sigma(I)
_cod_data_source_file ic0508223si20050521_042346_2.cif
_cod_data_source_block 2
_cod_depositor_comments
;
The following automatic conversions were performed:
'_symmetry_cell_setting' value 'Monoclinic' changed to 'monoclinic'
according to '/home/saulius/struct/CIF-dictionaries/cif_core.dic'
dictionary named 'cif_core.dic' version 2.4.1 from 2010-06-29.

Automatic conversion script
Id: cif_fix_enum 1527 2010-12-29 10:47:43Z saulius 
;
_cod_database_code 4309606

loop_
_symmetry_equiv_pos_as_xyz
'x, y, z'
'-x, y+1/2, -z+1/2'
'-x, -y, -z'
'x, -y-1/2, z-1/2'

loop_
_atom_site_label
_atom_site_type_symbol
_atom_site_fract_x
_atom_site_fract_y
_atom_site_fract_z
_atom_site_U_iso_or_equiv
_atom_site_adp_type
_atom_site_occupancy
_atom_site_symmetry_multiplicity
_atom_site_calc_flag
_atom_site_refinement_flags
_atom_site_disorder_assembly
_atom_site_disorder_group
Ag1 Ag 0.38026(9) 0.46038(4) 0.35841(9) 0.0985(4) Uani 1 1 d . . .
N1 N 0.6881(6) 0.4328(3) 0.5998(5) 0.0429(13) Uani 1 1 d . . .
N2 N 0.5816(6) 0.3965(3) 0.4967(6) 0.0439(13) Uani 1 1 d . . .
C1 C 0.9947(8) 0.4642(4) 0.8122(7) 0.0516(18) Uani 1 1 d . . .
H1 H 0.9442 0.5010 0.7617 0.062 Uiso 1 1 calc R . .
C2 C 1.1305(9) 0.4740(4) 0.9164(8) 0.0541(18) Uani 1 1 d . . .
H2 H 1.1723 0.5174 0.9362 0.065 Uiso 1 1 calc R . .
C3 C 1.2059(8) 0.4197(4) 0.9922(7) 0.0498(17) Uani 1 1 d . . .
C4 C 1.3588(9) 0.4282(4) 1.0933(7) 0.059(2) Uani 1 1 d . . .
C5 C 1.4879(11) 0.4295(5) 1.1659(8) 0.075(3) Uani 1 1 d . . .
H5 H 1.5919 0.4220 1.1559 0.090 Uiso 1 1 calc R . .
C6 C 1.1415(9) 0.3555(4) 0.9643(8) 0.060(2) Uani 1 1 d . . .
H6 H 1.1895 0.3189 1.0169 0.072 Uiso 1 1 calc R . .
C7 C 1.0053(9) 0.3457(4) 0.8578(8) 0.057(2) Uani 1 1 d . . .
H7 H 0.9630 0.3023 0.8376 0.069 Uiso 1 1 calc R . .
C8 C 0.9328(8) 0.3998(3) 0.7823(7) 0.0431(15) Uani 1 1 d . . .
C9 C 0.7920(8) 0.3896(3) 0.6665(6) 0.0408(15) Uani 1 1 d . . .
C10 C 0.6294(8) 0.3338(3) 0.5100(6) 0.0415(15) Uani 1 1 d . . .
C11 C 0.5635(8) 0.2744(3) 0.4312(7) 0.0412(15) Uani 1 1 d . . .
C12 C 0.4204(9) 0.2789(4) 0.3284(8) 0.065(2) Uani 1 1 d . . .
H12 H 0.3672 0.3203 0.3096 0.078 Uiso 1 1 calc R . .
C13 C 0.3575(9) 0.2229(4) 0.2549(8) 0.065(2) Uani 1 1 d . . .
H13 H 0.2626 0.2269 0.1856 0.078 Uiso 1 1 calc R . .
C14 C 0.4316(8) 0.1610(3) 0.2814(7) 0.0441(16) Uani 1 1 d . . .
C15 C 0.3556(9) 0.1021(4) 0.2087(8) 0.0511(18) Uani 1 1 d . . .
C16 C 0.2851(10) 0.0561(4) 0.1493(8) 0.0582(19) Uani 1 1 d . . .
H16 H 0.2290 0.0195 0.1020 0.070 Uiso 1 1 calc R . .
C17 C 0.5735(9) 0.1562(4) 0.3839(8) 0.0553(19) Uani 1 1 d . . .
H17 H 0.6253 0.1145 0.4033 0.066 Uiso 1 1 calc R . .
C18 C 0.6390(8) 0.2125(4) 0.4575(7) 0.0516(18) Uani 1 1 d . . .
H18 H 0.7351 0.2086 0.5256 0.062 Uiso 1 1 calc R . .
Cl1 Cl -0.0134(2) 0.36289(10) 0.3553(2) 0.0587(5) Uani 1 1 d . . .
O1 O 0.7621(5) 0.3263(2) 0.6159(4) 0.0440(11) Uani 1 1 d . . .
O2 O 0.1208(7) 0.3853(3) 0.3140(7) 0.0853(19) Uani 1 1 d . . .
O3 O 0.0335(10) 0.3111(3) 0.4524(8) 0.110(3) Uani 1 1 d . . .
O4 O -0.1312(13) 0.3389(7) 0.2513(10) 0.196(5) Uani 1 1 d . . .
O5 O -0.0755(11) 0.4169(4) 0.4140(9) 0.126(3) Uani 1 1 d . . .

loop_
_atom_site_aniso_label
_atom_site_aniso_U_11
_atom_site_aniso_U_22
_atom_site_aniso_U_33
_atom_site_aniso_U_23
_atom_site_aniso_U_13
_atom_site_aniso_U_12
Ag1 0.0833(5) 0.0707(5) 0.1059(7) -0.0389(4) -0.0380(4) 0.0392(4)
N1 0.037(3) 0.044(3) 0.044(3) -0.007(3) 0.004(2) 0.008(2)
N2 0.038(3) 0.045(3) 0.047(3) -0.004(3) 0.008(2) 0.005(2)
C1 0.049(4) 0.045(4) 0.055(4) 0.001(3) 0.005(3) 0.003(3)
C2 0.054(4) 0.048(4) 0.062(5) -0.010(4) 0.017(4) -0.006(3)
C3 0.046(4) 0.063(5) 0.040(4) -0.008(3) 0.012(3) -0.002(3)
C4 0.051(5) 0.081(6) 0.041(4) -0.006(4) 0.008(4) -0.006(4)
C5 0.066(6) 0.119(8) 0.041(5) -0.014(5) 0.017(4) -0.017(5)
C6 0.059(5) 0.058(5) 0.051(5) 0.002(4) -0.007(4) 0.004(4)
C7 0.057(4) 0.043(4) 0.061(5) 0.002(4) -0.005(4) 0.001(3)
C8 0.041(4) 0.044(4) 0.044(4) -0.003(3) 0.009(3) 0.004(3)
C9 0.041(4) 0.045(4) 0.039(4) -0.003(3) 0.015(3) 0.001(3)
C10 0.038(3) 0.048(4) 0.038(4) 0.000(3) 0.009(3) 0.000(3)
C11 0.040(4) 0.040(4) 0.044(4) 0.002(3) 0.013(3) -0.001(3)
C12 0.059(5) 0.041(4) 0.076(6) -0.001(4) -0.013(4) 0.001(3)
C13 0.056(5) 0.054(5) 0.065(5) 0.005(4) -0.016(4) -0.003(4)
C14 0.045(4) 0.044(4) 0.044(4) 0.000(3) 0.014(3) -0.004(3)
C15 0.050(4) 0.052(4) 0.053(5) 0.001(4) 0.018(3) -0.002(3)
C16 0.064(5) 0.052(5) 0.057(5) -0.005(4) 0.015(4) -0.010(4)
C17 0.054(4) 0.049(4) 0.057(5) -0.005(4) 0.005(4) 0.011(3)
C18 0.047(4) 0.056(4) 0.046(4) -0.001(3) 0.002(3) 0.010(3)
Cl1 0.0461(10) 0.0555(11) 0.0709(13) -0.0033(9) 0.0091(9) -0.0027(8)
O1 0.044(3) 0.040(2) 0.044(3) -0.001(2) 0.004(2) 0.002(2)
O2 0.062(4) 0.090(5) 0.113(5) 0.014(4) 0.038(4) 0.007(3)
O3 0.156(7) 0.051(4) 0.128(6) 0.030(4) 0.047(5) 0.009(4)
O4 0.135(8) 0.298(15) 0.116(8) -0.039(9) -0.035(6) -0.073(9)
O5 0.153(7) 0.089(5) 0.170(8) 0.037(5) 0.104(6) 0.058(5)

loop_
_atom_type_symbol
_atom_type_description
_atom_type_scat_dispersion_real
_atom_type_scat_dispersion_imag
_atom_type_scat_source
C C 0.0033 0.0016 'International Tables Vol C Tables 4.2.6.8 and 6.1.1.4'
H H 0.0000 0.0000 'International Tables Vol C Tables 4.2.6.8 and 6.1.1.4'
N N 0.0061 0.0033 'International Tables Vol C Tables 4.2.6.8 and 6.1.1.4'
O O 0.0106 0.0060 'International Tables Vol C Tables 4.2.6.8 and 6.1.1.4'
Cl Cl 0.1484 0.1585 'International Tables Vol C Tables 4.2.6.8 and 6.1.1.4'
Ag Ag -0.8971 1.1015 'International Tables Vol C Tables 4.2.6.8 and 6.1.1.4'

loop_
_geom_angle_atom_site_label_1
_geom_angle_atom_site_label_2
_geom_angle_atom_site_label_3
_geom_angle
_geom_angle_site_symmetry_1
_geom_angle_site_symmetry_3
_geom_angle_publ_flag
N1 Ag1 N2 125.54(18) 3_666 . ?
N1 Ag1 C5 123.5(3) 3_666 1_454 ?
N2 Ag1 C5 89.4(3) . 1_454 ?
N1 Ag1 O2 108.4(2) 3_666 . ?
N2 Ag1 O2 104.9(2) . . ?
C5 Ag1 O2 101.3(3) 1_454 . ?
C9 N1 N2 106.5(5) . . ?
C9 N1 Ag1 133.7(4) . 3_666 ?
N2 N1 Ag1 118.3(4) . 3_666 ?
C10 N2 N1 106.5(5) . . ?
C10 N2 Ag1 138.6(4) . . ?
N1 N2 Ag1 114.8(4) . . ?
C2 C1 C8 120.0(7) . . ?
C1 C2 C3 120.4(7) . . ?
C2 C3 C6 119.6(7) . . ?
C2 C3 C4 121.0(7) . . ?
C6 C3 C4 119.2(7) . . ?
C5 C4 C3 172.2(9) . . ?
C4 C5 Ag1 92.0(6) . 1_656 ?
C3 C6 C7 119.8(7) . . ?
C8 C7 C6 120.0(7) . . ?
C7 C8 C1 120.2(6) . . ?
C7 C8 C9 120.4(6) . . ?
C1 C8 C9 119.4(6) . . ?
N1 C9 O1 111.8(6) . . ?
N1 C9 C8 129.9(6) . . ?
O1 C9 C8 118.2(6) . . ?
N2 C10 O1 111.1(6) . . ?
N2 C10 C11 130.2(6) . . ?
O1 C10 C11 118.7(6) . . ?
C18 C11 C12 118.6(6) . . ?
C18 C11 C10 120.9(6) . . ?
C12 C11 C10 120.5(6) . . ?
C13 C12 C11 120.5(7) . . ?
C12 C13 C14 121.1(7) . . ?
C13 C14 C17 118.6(6) . . ?
C13 C14 C15 119.7(6) . . ?
C17 C14 C15 121.6(6) . . ?
C16 C15 C14 176.0(8) . . ?
C18 C17 C14 120.7(7) . . ?
C11 C18 C17 120.4(6) . . ?
O4 Cl1 O2 111.5(6) . . ?
O4 Cl1 O5 109.0(7) . . ?
O2 Cl1 O5 109.0(5) . . ?
O4 Cl1 O3 108.9(7) . . ?
O2 Cl1 O3 110.2(5) . . ?
O5 Cl1 O3 108.2(5) . . ?
C9 O1 C10 104.1(5) . . ?
Cl1 O2 Ag1 148.8(4) . . ?

loop_
_geom_bond_atom_site_label_1
_geom_bond_atom_site_label_2
_geom_bond_distance
_geom_bond_site_symmetry_2
_geom_bond_publ_flag
Ag1 N1 2.257(5) 3_666 ?
Ag1 N2 2.295(5) . ?
Ag1 C5 2.473(8) 1_454 ?
Ag1 O2 2.597(6) . ?
N1 C9 1.289(8) . ?
N1 N2 1.400(7) . ?
N1 Ag1 2.257(5) 3_666 ?
N2 C10 1.300(8) . ?
C1 C2 1.369(10) . ?
C1 C8 1.378(9) . ?
C2 C3 1.379(10) . ?
C3 C6 1.380(10) . ?
C3 C4 1.448(10) . ?
C4 C5 1.156(10) . ?
C5 Ag1 2.473(8) 1_656 ?
C6 C7 1.385(10) . ?
C7 C8 1.369(9) . ?
C8 C9 1.466(9) . ?
C9 O1 1.351(8) . ?
C10 O1 1.356(7) . ?
C10 C11 1.452(9) . ?
C11 C18 1.372(9) . ?
C11 C12 1.391(9) . ?
C12 C13 1.367(10) . ?
C13 C14 1.368(10) . ?
C14 C17 1.383(10) . ?
C14 C15 1.440(10) . ?
C15 C16 1.168(10) . ?
C17 C18 1.378(10) . ?
Cl1 O4 1.347(8) . ?
Cl1 O2 1.393(6) . ?
Cl1 O5 1.397(7) . ?
Cl1 O3 1.412(7) . ?

loop_
_geom_torsion_atom_site_label_1
_geom_torsion_atom_site_label_2
_geom_torsion_atom_site_label_3
_geom_torsion_atom_site_label_4
_geom_torsion
_geom_torsion_site_symmetry_1
_geom_torsion_site_symmetry_2
_geom_torsion_site_symmetry_3
_geom_torsion_site_symmetry_4
_geom_torsion_publ_flag
C9 N1 N2 C10 0.4(7) . . . . ?
Ag1 N1 N2 C10 -167.4(4) 3_666 . . . ?
C9 N1 N2 Ag1 -179.9(4) . . . . ?
Ag1 N1 N2 Ag1 12.3(6) 3_666 . . . ?
N1 Ag1 N2 C10 166.2(6) 3_666 . . . ?
C5 Ag1 N2 C10 -61.6(7) 1_454 . . . ?
O2 Ag1 N2 C10 40.0(7) . . . . ?
N1 Ag1 N2 N1 -13.3(6) 3_666 . . . ?
C5 Ag1 N2 N1 118.8(5) 1_454 . . . ?
O2 Ag1 N2 N1 -139.6(4) . . . . ?
C8 C1 C2 C3 -0.2(11) . . . . ?
C1 C2 C3 C6 -1.4(11) . . . . ?
C1 C2 C3 C4 173.5(7) . . . . ?
C2 C3 C4 C5 -121(7) . . . . ?
C6 C3 C4 C5 54(7) . . . . ?
C3 C4 C5 Ag1 -151(7) . . . 1_656 ?
C2 C3 C6 C7 2.2(12) . . . . ?
C4 C3 C6 C7 -172.8(7) . . . . ?
C3 C6 C7 C8 -1.4(13) . . . . ?
C6 C7 C8 C1 -0.2(12) . . . . ?
C6 C7 C8 C9 177.8(7) . . . . ?
C2 C1 C8 C7 1.0(11) . . . . ?
C2 C1 C8 C9 -177.0(6) . . . . ?
N2 N1 C9 O1 -0.5(7) . . . . ?
Ag1 N1 C9 O1 164.6(4) 3_666 . . . ?
N2 N1 C9 C8 178.3(6) . . . . ?
Ag1 N1 C9 C8 -16.6(11) 3_666 . . . ?
C7 C8 C9 N1 164.6(7) . . . . ?
C1 C8 C9 N1 -17.3(11) . . . . ?
C7 C8 C9 O1 -16.6(10) . . . . ?
C1 C8 C9 O1 161.4(6) . . . . ?
N1 N2 C10 O1 -0.2(7) . . . . ?
Ag1 N2 C10 O1 -179.8(5) . . . . ?
N1 N2 C10 C11 179.8(7) . . . . ?
Ag1 N2 C10 C11 0.2(12) . . . . ?
N2 C10 C11 C18 176.0(7) . . . . ?
O1 C10 C11 C18 -4.0(10) . . . . ?
N2 C10 C11 C12 -5.0(12) . . . . ?
O1 C10 C11 C12 175.0(7) . . . . ?
C18 C11 C12 C13 -0.4(12) . . . . ?
C10 C11 C12 C13 -179.5(8) . . . . ?
C11 C12 C13 C14 1.0(14) . . . . ?
C12 C13 C14 C17 -0.7(13) . . . . ?
C12 C13 C14 C15 175.4(8) . . . . ?
C13 C14 C15 C16 -31(12) . . . . ?
C17 C14 C15 C16 145(11) . . . . ?
C13 C14 C17 C18 -0.1(12) . . . . ?
C15 C14 C17 C18 -176.1(7) . . . . ?
C12 C11 C18 C17 -0.3(11) . . . . ?
C10 C11 C18 C17 178.7(7) . . . . ?
C14 C17 C18 C11 0.6(12) . . . . ?
N1 C9 O1 C10 0.4(7) . . . . ?
C8 C9 O1 C10 -178.6(6) . . . . ?
N2 C10 O1 C9 -0.1(7) . . . . ?
C11 C10 O1 C9 179.9(6) . . . . ?
O4 Cl1 O2 Ag1 158.1(9) . . . . ?
O5 Cl1 O2 Ag1 37.7(9) . . . . ?
O3 Cl1 O2 Ag1 -80.9(8) . . . . ?
N1 Ag1 O2 Cl1 -51.6(8) 3_666 . . . ?
N2 Ag1 O2 Cl1 84.6(8) . . . . ?
C5 Ag1 O2 Cl1 177.1(8) 1_454 . . . ?
